data_7101505
loop_
_publ_author_name
'Martin, Alisha M.'
'Butler, Roslyn S.'
'Ghiviriga, Ion'
'Giessert, Rachel E.'
'Abboud, Khalil A.'
'Castellano, Ronald K.'

_publ_section_title
;
 Self-complementary purines by quadruple hydrogen bonding
;
_journal_coden_ASTM CHCOFS
_journal_issue 42
_journal_name_full
;
 Chemical Communications (Cambridge, United Kingdom)
;
_journal_page_first 4413
_journal_page_last 4415
_journal_paper_doi 10.1039/b610239e
_journal_year 2006
_chemical_formula_sum 'C21 H21 N7 O'
_chemical_formula_weight 387.45
_space_group_IT_number 14
_symmetry_cell_setting monoclinic
_symmetry_space_group_name_Hall '-P 2yn'
_symmetry_space_group_name_H-M 'P 1 21/n 1'
_atom_sites_solution_hydrogens geom
_atom_sites_solution_primary direct
_atom_sites_solution_secondary difmap
_audit_creation_method SHELXL-97
_cell_angle_alpha 90.00
_cell_angle_beta 106.8620(10)
_cell_angle_gamma 90.00
_cell_formula_units_Z 4
_cell_length_a 9.0629(6)
_cell_length_b 19.8629(13)
_cell_length_c 11.3182(7)
_cell_measurement_reflns_used 75
_cell_measurement_temperature 173(2)
_cell_measurement_theta_max 28.0
_cell_measurement_theta_min 2.0
_cell_volume 1949.9(2)
_computing_cell_refinement 'Bruker SMART & SAINT (Bruker 1998)'
_computing_data_collection 'Bruker SMART (Bruker 1998)'
_computing_data_reduction 'Bruker SHELXTL (Bruker 2000)'
_computing_molecular_graphics 'Bruker SHELXTL'
_computing_publication_material 'Bruker SHELXTL'
_computing_structure_refinement 'Bruker SHELXTL'
_computing_structure_solution 'Bruker SHELXTL'
_diffrn_ambient_temperature 173(2)
_diffrn_measured_fraction_theta_full 0.985
_diffrn_measured_fraction_theta_max 0.985
_diffrn_measurement_device_type 'SMART CCD area detector'
_diffrn_measurement_method '\w scans'
_diffrn_radiation_monochromator graphite
_diffrn_radiation_source 'normal-focus sealed tube'
_diffrn_radiation_type MoK\a
_diffrn_radiation_wavelength 0.71073
_diffrn_reflns_av_R_equivalents 0.0337
_diffrn_reflns_av_sigmaI/netI 0.0326
_diffrn_reflns_limit_h_max 10
_diffrn_reflns_limit_h_min -11
_diffrn_reflns_limit_k_max 20
_diffrn_reflns_limit_k_min -25
_diffrn_reflns_limit_l_max 14
_diffrn_reflns_limit_l_min -14
_diffrn_reflns_number 12603
_diffrn_reflns_theta_full 27.49
_diffrn_reflns_theta_max 27.49
_diffrn_reflns_theta_min 2.05
_diffrn_standards_decay_% 0
_diffrn_standards_number 0
_exptl_absorpt_coefficient_mu 0.087
_exptl_absorpt_correction_T_max 0.9943
_exptl_absorpt_correction_T_min 0.9800
_exptl_absorpt_correction_type integration
_exptl_absorpt_process_details 'based on measured indexed crystal faces, SHELXTL (Bruker 1998)'
_exptl_crystal_colour colorless
_exptl_crystal_density_diffrn 1.320
_exptl_crystal_density_meas 0
_exptl_crystal_density_method 'not measured'
_exptl_crystal_description needles
_exptl_crystal_F_000 816
_exptl_crystal_size_max 0.19
_exptl_crystal_size_mid 0.18
_exptl_crystal_size_min 0.17
_refine_diff_density_max 0.185
_refine_diff_density_min -0.176
_refine_diff_density_rms 0.033
_refine_ls_extinction_method none
_refine_ls_goodness_of_fit_ref 1.063
_refine_ls_hydrogen_treatment mixed
_refine_ls_matrix_type full
_refine_ls_number_parameters 272
_refine_ls_number_reflns 4406
_refine_ls_number_restraints 0
_refine_ls_restrained_S_all 1.063
_refine_ls_R_factor_all 0.0572
_refine_ls_R_factor_gt 0.0374
_refine_ls_shift/su_max 0.000
_refine_ls_shift/su_mean 0.000
_refine_ls_structure_factor_coef Fsqd
_refine_ls_weighting_details 'calc w=1/[\s^2^(Fo^2^)+(0.0543P)^2^+0.0585P] where P=(Fo^2^+2Fc^2^)/3'
_refine_ls_weighting_scheme calc
_refine_ls_wR_factor_gt 0.0966
_refine_ls_wR_factor_ref 0.1038
_reflns_number_gt 3194
_reflns_number_total 4406
_reflns_threshold_expression I>2\s(I)
_cod_data_source_file b610239e.txt
_cod_depositor_comments
;
The following automatic conversions were performed:
'_symmetry_cell_setting' value 'Monoclinic' changed to 'monoclinic'
according to '/home/saulius/struct/CIF-dictionaries/cif_core.dic'
dictionary named 'cif_core.dic' version 2.4.1 from 2010-06-29.

Automatic conversion script
Id: cif_fix_enum 1527 2010-12-29 10:47:43Z saulius 
;
_cod_original_sg_symbol_H-M P2(1)/n
_cod_database_code 7101505

loop_
_symmetry_equiv_pos_as_xyz
'x, y, z'
'-x+1/2, y+1/2, -z+1/2'
'-x, -y, -z'
'x-1/2, -y-1/2, z-1/2'

loop_
_atom_site_label
_atom_site_type_symbol
_atom_site_fract_x
_atom_site_fract_y
_atom_site_fract_z
_atom_site_U_iso_or_equiv
_atom_site_adp_type
_atom_site_occupancy
_atom_site_symmetry_multiplicity
_atom_site_calc_flag
_atom_site_refinement_flags
O1 O 0.44506(10) -0.07634(5) 0.42102(9) 0.0451(3) Uani 1 1 d .
N1 N 0.17799(11) 0.10104(5) 0.49100(9) 0.0307(2) Uani 1 1 d .
C2 C 0.14938(13) 0.04228(6) 0.43043(10) 0.0287(3) Uani 1 1 d .
N3 N 0.01511(11) 0.01783(5) 0.36073(9) 0.0300(2) Uani 1 1 d .
C4 C -0.09890(13) 0.06281(6) 0.35403(10) 0.0305(3) Uani 1 1 d .
C5 C -0.08667(14) 0.12660(6) 0.40616(10) 0.0324(3) Uani 1 1 d .
C6 C 0.06276(13) 0.14514(6) 0.48165(10) 0.0309(3) Uani 1 1 d .
N7 N -0.23096(12) 0.15713(6) 0.37864(10) 0.0408(3) Uani 1 1 d .
C8 C -0.32399(15) 0.11183(7) 0.31264(12) 0.0424(3) Uani 1 1 d .
H8A H -0.4320 0.1187 0.2805 0.051 Uiso 1 1 calc R
N9 N -0.25271(11) 0.05374(5) 0.29382(9) 0.0357(3) Uani 1 1 d .
N10 N 0.28384(12) 0.00525(5) 0.44532(10) 0.0322(2) Uani 1 1 d .
H10 H 0.3681(17) 0.0266(7) 0.4859(13) 0.042(4) Uiso 1 1 d .
C11 C 0.31121(14) -0.05672(6) 0.40040(11) 0.0321(3) Uani 1 1 d .
N12 N 0.18577(12) -0.09184(5) 0.33567(9) 0.0311(2) Uani 1 1 d .
H12 H 0.0961(16) -0.0690(7) 0.3217(12) 0.039(4) Uiso 1 1 d .
C13 C 0.18374(13) -0.15540(6) 0.27947(10) 0.0311(3) Uani 1 1 d .
C14 C 0.30983(15) -0.19831(6) 0.30217(12) 0.0393(3) Uani 1 1 d .
H14A H 0.4057 -0.1857 0.3585 0.047 Uiso 1 1 calc R
C15 C 0.29434(16) -0.25995(7) 0.24166(13) 0.0456(3) Uani 1 1 d .
H15A H 0.3809 -0.2891 0.2565 0.055 Uiso 1 1 calc R
C16 C 0.15598(16) -0.27977(7) 0.16046(13) 0.0437(3) Uani 1 1 d .
H16A H 0.1470 -0.3221 0.1200 0.052 Uiso 1 1 calc R
C17 C 0.03108(16) -0.23717(7) 0.13893(13) 0.0450(3) Uani 1 1 d .
H17A H -0.0649 -0.2503 0.0835 0.054 Uiso 1 1 calc R
C18 C 0.04443(14) -0.17542(7) 0.19737(12) 0.0394(3) Uani 1 1 d .
H18A H -0.0424 -0.1464 0.1813 0.047 Uiso 1 1 calc R
N19 N 0.09776(12) 0.20274(5) 0.54643(10) 0.0386(3) Uani 1 1 d .
C20 C 0.25277(15) 0.21582(7) 0.62649(13) 0.0464(3) Uani 1 1 d .
H20A H 0.3110 0.1736 0.6427 0.070 Uiso 1 1 calc R
H20B H 0.2466 0.2350 0.7046 0.070 Uiso 1 1 calc R
H20C H 0.3050 0.2476 0.5859 0.070 Uiso 1 1 calc R
C21 C -0.00774(16) 0.25953(7) 0.52938(14) 0.0512(4) Uani 1 1 d .
H21A H -0.1103 0.2456 0.4786 0.077 Uiso 1 1 calc R
H21B H 0.0300 0.2962 0.4880 0.077 Uiso 1 1 calc R
H21C H -0.0140 0.2750 0.6100 0.077 Uiso 1 1 calc R
C22 C -0.32555(15) -0.00603(7) 0.22793(12) 0.0396(3) Uani 1 1 d .
H22A H -0.4387 -0.0019 0.2109 0.048 Uiso 1 1 calc R
H22B H -0.2918 -0.0458 0.2817 0.048 Uiso 1 1 calc R
C23 C -0.28882(14) -0.01757(7) 0.10760(11) 0.0364(3) Uani 1 1 d .
C24 C -0.2367(2) 0.03310(9) 0.04759(14) 0.0669(5) Uani 1 1 d .
H24A H -0.2236 0.0773 0.0812 0.080 Uiso 1 1 calc R
C25 C -0.2030(3) 0.01995(10) -0.06184(16) 0.0936(7) Uani 1 1 d .
H25A H -0.1661 0.0552 -0.1024 0.112 Uiso 1 1 calc R
C26 C -0.2225(2) -0.04368(10) -0.11272(14) 0.0671(5) Uani 1 1 d .
H26A H -0.1981 -0.0524 -0.1875 0.080 Uiso 1 1 calc R
C27 C -0.27680(16) -0.09384(8) -0.05515(13) 0.0502(4) Uani 1 1 d .
H27A H -0.2921 -0.1377 -0.0901 0.060 Uiso 1 1 calc R
C28 C -0.30972(15) -0.08080(7) 0.05455(12) 0.0441(3) Uani 1 1 d .
H28A H -0.3476 -0.1161 0.0943 0.053 Uiso 1 1 calc R

loop_
_atom_site_aniso_label
_atom_site_aniso_U_11
_atom_site_aniso_U_22
_atom_site_aniso_U_33
_atom_site_aniso_U_23
_atom_site_aniso_U_13
_atom_site_aniso_U_12
O1 0.0255(5) 0.0407(5) 0.0666(6) -0.0181(5) 0.0094(4) 0.0017(4)
N1 0.0309(5) 0.0293(6) 0.0335(5) -0.0008(4) 0.0119(4) 0.0016(4)
C2 0.0286(6) 0.0296(6) 0.0298(6) 0.0026(5) 0.0115(5) 0.0015(5)
N3 0.0274(5) 0.0312(6) 0.0325(5) 0.0008(4) 0.0104(4) 0.0013(4)
C4 0.0288(6) 0.0345(7) 0.0286(6) 0.0046(5) 0.0091(5) 0.0026(5)
C5 0.0331(6) 0.0328(7) 0.0321(6) 0.0035(5) 0.0108(5) 0.0070(5)
C6 0.0351(6) 0.0294(6) 0.0309(6) 0.0027(5) 0.0139(5) 0.0037(5)
N7 0.0349(6) 0.0424(7) 0.0430(6) 0.0015(5) 0.0079(5) 0.0116(5)
C8 0.0323(7) 0.0482(8) 0.0438(7) 0.0014(6) 0.0066(6) 0.0115(6)
N9 0.0277(5) 0.0402(6) 0.0377(5) 0.0001(5) 0.0071(4) 0.0036(4)
N10 0.0248(5) 0.0308(6) 0.0402(6) -0.0071(5) 0.0081(4) 0.0002(4)
C11 0.0290(6) 0.0314(7) 0.0362(6) -0.0033(5) 0.0100(5) 0.0003(5)
N12 0.0259(5) 0.0289(6) 0.0383(5) -0.0034(4) 0.0088(4) 0.0010(4)
C13 0.0330(6) 0.0277(6) 0.0340(6) -0.0004(5) 0.0121(5) -0.0026(5)
C14 0.0356(7) 0.0337(7) 0.0466(7) -0.0042(6) 0.0088(6) 0.0017(5)
C15 0.0465(8) 0.0346(8) 0.0583(9) -0.0058(6) 0.0196(7) 0.0056(6)
C16 0.0560(9) 0.0314(7) 0.0497(8) -0.0106(6) 0.0246(7) -0.0083(6)
C17 0.0436(8) 0.0422(8) 0.0487(8) -0.0098(6) 0.0122(6) -0.0133(6)
C18 0.0314(7) 0.0376(7) 0.0474(7) -0.0039(6) 0.0087(6) -0.0023(5)
N19 0.0399(6) 0.0329(6) 0.0425(6) -0.0053(5) 0.0114(5) 0.0052(5)
C20 0.0459(8) 0.0415(8) 0.0500(8) -0.0128(6) 0.0112(7) 0.0003(6)
C21 0.0548(9) 0.0353(8) 0.0621(9) -0.0057(7) 0.0148(7) 0.0121(7)
C22 0.0318(7) 0.0436(8) 0.0422(7) -0.0001(6) 0.0088(6) -0.0030(6)
C23 0.0309(7) 0.0402(8) 0.0332(6) 0.0038(5) 0.0018(5) -0.0010(5)
C24 0.1105(15) 0.0464(10) 0.0443(8) 0.0014(7) 0.0233(9) -0.0204(9)
C25 0.162(2) 0.0788(14) 0.0487(10) -0.0002(10) 0.0443(12) -0.0512(14)
C26 0.0823(12) 0.0845(13) 0.0366(8) -0.0074(8) 0.0209(8) -0.0207(10)
C27 0.0503(9) 0.0541(10) 0.0428(7) -0.0084(7) 0.0080(7) -0.0062(7)
C28 0.0431(8) 0.0431(8) 0.0446(7) 0.0000(6) 0.0105(6) -0.0103(6)

loop_
_atom_type_symbol
_atom_type_description
_atom_type_scat_dispersion_real
_atom_type_scat_dispersion_imag
_atom_type_scat_source
C C 0.0033 0.0016 'International Tables Vol C Tables 4.2.6.8 and 6.1.1.4'
H H 0.0000 0.0000 'International Tables Vol C Tables 4.2.6.8 and 6.1.1.4'
N N 0.0061 0.0033 'International Tables Vol C Tables 4.2.6.8 and 6.1.1.4'
O O 0.0106 0.0060 'International Tables Vol C Tables 4.2.6.8 and 6.1.1.4'

loop_
_geom_angle_atom_site_label_1
_geom_angle_atom_site_label_2
_geom_angle_atom_site_label_3
_geom_angle
C2 N1 C6 119.79(10)
N3 C2 N1 128.83(11)
N3 C2 N10 119.71(11)
N1 C2 N10 111.45(10)
C2 N3 C4 110.10(10)
N3 C4 N9 126.17(11)
N3 C4 C5 127.88(11)
N9 C4 C5 105.95(10)
C4 C5 N7 110.39(11)
C4 C5 C6 115.83(11)
N7 C5 C6 133.59(11)
N1 C6 N19 117.15(11)
N1 C6 C5 117.44(11)
N19 C6 C5 125.40(11)
C8 N7 C5 103.65(11)
N7 C8 N9 114.42(11)
N7 C8 H8A 122.8
N9 C8 H8A 122.8
C8 N9 C4 105.59(10)
C8 N9 C22 127.11(11)
C4 N9 C22 127.26(11)
C11 N10 C2 132.15(11)
C11 N10 H10 113.6(9)
C2 N10 H10 114.0(9)
O1 C11 N12 124.51(11)
O1 C11 N10 119.00(11)
N12 C11 N10 116.49(11)
C11 N12 C13 127.15(10)
C11 N12 H12 114.1(9)
C13 N12 H12 118.4(8)
C14 C13 C18 119.14(11)
C14 C13 N12 124.28(11)
C18 C13 N12 116.58(11)
C13 C14 C15 119.30(12)
C13 C14 H14A 120.3
C15 C14 H14A 120.3
C16 C15 C14 121.46(13)
C16 C15 H15A 119.3
C14 C15 H15A 119.3
C17 C16 C15 118.95(13)
C17 C16 H16A 120.5
C15 C16 H16A 120.5
C16 C17 C18 120.48(13)
C16 C17 H17A 119.8
C18 C17 H17A 119.8
C17 C18 C13 120.66(12)
C17 C18 H18A 119.7
C13 C18 H18A 119.7
C6 N19 C21 123.01(11)
C6 N19 C20 121.50(10)
C21 N19 C20 114.97(11)
N19 C20 H20A 109.5
N19 C20 H20B 109.5
H20A C20 H20B 109.5
N19 C20 H20C 109.5
H20A C20 H20C 109.5
H20B C20 H20C 109.5
N19 C21 H21A 109.5
N19 C21 H21B 109.5
H21A C21 H21B 109.5
N19 C21 H21C 109.5
H21A C21 H21C 109.5
H21B C21 H21C 109.5
N9 C22 C23 113.59(11)
N9 C22 H22A 108.8
C23 C22 H22A 108.8
N9 C22 H22B 108.8
C23 C22 H22B 108.8
H22A C22 H22B 107.7
C24 C23 C28 118.36(13)
C24 C23 C22 122.18(13)
C28 C23 C22 119.45(12)
C23 C24 C25 120.10(16)
C23 C24 H24A 119.9
C25 C24 H24A 119.9
C26 C25 C24 120.81(16)
C26 C25 H25A 119.6
C24 C25 H25A 119.6
C27 C26 C25 119.49(15)
C27 C26 H26A 120.3
C25 C26 H26A 120.3
C26 C27 C28 119.71(14)
C26 C27 H27A 120.1
C28 C27 H27A 120.1
C23 C28 C27 121.51(13)
C23 C28 H28A 119.2
C27 C28 H28A 119.2

loop_
_geom_bond_atom_site_label_1
_geom_bond_atom_site_label_2
_geom_bond_distance
O1 C11 1.2302(14)
N1 C2 1.3402(15)
N1 C6 1.3434(14)
C2 N3 1.3350(14)
C2 N10 1.3911(15)
N3 C4 1.3514(15)
C4 N9 1.3744(15)
C4 C5 1.3884(17)
C5 N7 1.3923(15)
C5 C6 1.4243(17)
C6 N19 1.3461(15)
N7 C8 1.3088(17)
C8 N9 1.3689(17)
C8 H8A 0.9500
N9 C22 1.4546(16)
N10 C11 1.3815(16)
N10 H10 0.877(14)
C11 N12 1.3538(15)
N12 C13 1.4114(15)
N12 H12 0.903(14)
C13 C14 1.3886(17)
C13 C18 1.3910(16)
C14 C15 1.3900(18)
C14 H14A 0.9500
C15 C16 1.3796(19)
C15 H15A 0.9500
C16 C17 1.3772(19)
C16 H16A 0.9500
C17 C18 1.3821(18)
C17 H17A 0.9500
C18 H18A 0.9500
N19 C21 1.4550(16)
N19 C20 1.4573(17)
C20 H20A 0.9800
C20 H20B 0.9800
C20 H20C 0.9800
C21 H21A 0.9800
C21 H21B 0.9800
C21 H21C 0.9800
C22 C23 1.5104(18)
C22 H22A 0.9900
C22 H22B 0.9900
C23 C24 1.3725(19)
C23 C28 1.3812(18)
C24 C25 1.384(2)
C24 H24A 0.9500
C25 C26 1.379(3)
C25 H25A 0.9500
C26 C27 1.358(2)
C26 H26A 0.9500
C27 C28 1.3829(19)
C27 H27A 0.9500
C28 H28A 0.9500

loop_
_geom_hbond_atom_site_label_D
_geom_hbond_atom_site_label_H
_geom_hbond_atom_site_label_A
_geom_hbond_distance_DH
_geom_hbond_distance_HA
_geom_hbond_distance_DA
_geom_hbond_angle_DHA
_geom_hbond_site_symmetry_A
N12 H12 N3 0.903(14) 1.975(14) 2.7335(14) 140.6(12) .
N10 H10 O1 0.877(14) 1.980(15) 2.8570(14) 178.5(14) 3_656

loop_
_cod_related_entry_id
_cod_related_entry_database
_cod_related_entry_code
1 ChemSpider 30652986
